data_7040554
loop_
_publ_author_name
'Sakurai, Takahiro'
'Saiki, Ryo'
'Wei, Rong Jia'
'Newton, Graham N.'
'Shiga, Takuya'
'Oshio, Hiroki'

_publ_section_title
;
 Oxalate-bridged heterometallic chains with monocationic dabco
 derivatives.
;
_journal_issue 41
_journal_name_full 'Dalton transactions (Cambridge, England : 2003)'
_journal_page_first 16182
_journal_page_last 16189
_journal_paper_doi 10.1039/c6dt02955h
_journal_volume 45
_journal_year 2016
_chemical_formula_moiety 'C6 Co Cr O14, C6 H13 N2, 2(C H4 O), 2(H2 O)'
_chemical_formula_sum 'C14 H25 Co Cr N2 O18'
_chemical_formula_weight 620.29
_space_group_crystal_system monoclinic
_space_group_IT_number 9
_space_group_name_Hall 'C -2yc'
_space_group_name_H-M_alt 'C 1 c 1'
_symmetry_space_group_name_Hall 'C -2yc'
_symmetry_space_group_name_H-M 'C 1 c 1'
_atom_sites_solution_hydrogens mixed
_audit_creation_method SHELXL-2014/7
_audit_update_record
;
2016-08-31 deposited with the CCDC.
2016-09-05 downloaded from the CCDC.
;
_cell_angle_alpha 90
_cell_angle_beta 97.2780(10)
_cell_angle_gamma 90
_cell_formula_units_Z 4
_cell_length_a 14.6233(16)
_cell_length_b 11.5742(13)
_cell_length_c 14.9934(17)
_cell_measurement_reflns_used 6219
_cell_measurement_temperature 100(2)
_cell_measurement_theta_max 27.47
_cell_measurement_theta_min 2.25
_cell_volume 2517.2(5)
_computing_cell_refinement 'Bruker SAINT'
_computing_data_collection 'Bruker APEX2'
_computing_data_reduction 'Bruker SAINT'
_computing_molecular_graphics 'Bruker SHELXTL'
_computing_publication_material 'Bruker SHELXTL'
_computing_structure_refinement 'SHELXL-2014/7 (Sheldrick, 2014)'
_computing_structure_solution 'SHELXL-2014/7 (Sheldrick, 2014)'
_diffrn_ambient_temperature 100(2)
_diffrn_measured_fraction_theta_full 0.998
_diffrn_measured_fraction_theta_max 0.987
_diffrn_measurement_device_type 'Bruker APEX-II CCD'
_diffrn_measurement_method '\f and \w scans'
_diffrn_radiation_type MoK\a
_diffrn_radiation_wavelength 0.71073
_diffrn_reflns_av_R_equivalents 0.0215
_diffrn_reflns_av_unetI/netI 0.0306
_diffrn_reflns_Laue_measured_fraction_full 0.998
_diffrn_reflns_Laue_measured_fraction_max 0.987
_diffrn_reflns_limit_h_max 18
_diffrn_reflns_limit_h_min -18
_diffrn_reflns_limit_k_max 14
_diffrn_reflns_limit_k_min -14
_diffrn_reflns_limit_l_max 12
_diffrn_reflns_limit_l_min -19
_diffrn_reflns_number 6935
_diffrn_reflns_point_group_measured_fraction_full 0.998
_diffrn_reflns_point_group_measured_fraction_max 0.987
_diffrn_reflns_theta_full 25.242
_diffrn_reflns_theta_max 27.467
_diffrn_reflns_theta_min 2.251
_exptl_absorpt_coefficient_mu 1.174
_exptl_absorpt_correction_T_max 0.7456
_exptl_absorpt_correction_T_min 0.6218
_exptl_absorpt_correction_type empirical
_exptl_absorpt_process_details SADABS
_exptl_crystal_colour dark-red
_exptl_crystal_density_diffrn 1.637
_exptl_crystal_density_method 'not measured'
_exptl_crystal_description plates
_exptl_crystal_F_000 1272
_exptl_crystal_size_max 0.300
_exptl_crystal_size_mid 0.300
_exptl_crystal_size_min 0.100
_refine_diff_density_max 0.664
_refine_diff_density_min -0.554
_refine_diff_density_rms 0.102
_refine_ls_abs_structure_details
;
 Refined as an inversion twin.
;
_refine_ls_abs_structure_Flack 0.433(16)
_refine_ls_extinction_method none
_refine_ls_goodness_of_fit_ref 1.114
_refine_ls_hydrogen_treatment mixed
_refine_ls_matrix_type full
_refine_ls_number_parameters 345
_refine_ls_number_reflns 3794
_refine_ls_number_restraints 8
_refine_ls_restrained_S_all 1.113
_refine_ls_R_factor_all 0.0274
_refine_ls_R_factor_gt 0.0273
_refine_ls_shift/su_max 0.001
_refine_ls_shift/su_mean 0.000
_refine_ls_structure_factor_coef Fsqd
_refine_ls_weighting_details 'w=1/[\s^2^(Fo^2^)+(0.0460P)^2^+1.3814P] where P=(Fo^2^+2Fc^2^)/3'
_refine_ls_weighting_scheme calc
_refine_ls_wR_factor_gt 0.0714
_refine_ls_wR_factor_ref 0.0714
_reflns_Friedel_coverage 0.998
_reflns_Friedel_fraction_full 0.998
_reflns_Friedel_fraction_max 0.987
_reflns_number_gt 3779
_reflns_number_total 3794
_reflns_threshold_expression 'I > 2\s(I)'
_cod_data_source_file c6dt02955h2.cif
_cod_data_source_block Comp1
_cod_depositor_comments 'Adding full bibliography for 7040554--7040558.cif.'
_cod_database_code 7040554
_shelx_shelxl_version_number 2014/7
_shelx_space_group_comment
;
The symmetry employed for this shelxl refinement is uniquely defined
by the following loop, which should always be used as a source of
symmetry information in preference to the above space-group names.
They are only intended as comments.
;
_shelx_estimated_absorpt_t_min 0.720
_shelx_estimated_absorpt_t_max 0.892

loop_
_space_group_symop_operation_xyz
'x, y, z'
'x, -y, z+1/2'
'x+1/2, y+1/2, z'
'x+1/2, -y+1/2, z+1/2'

loop_
_atom_site_label
_atom_site_type_symbol
_atom_site_fract_x
_atom_site_fract_y
_atom_site_fract_z
_atom_site_U_iso_or_equiv
_atom_site_adp_type
_atom_site_occupancy
_atom_site_site_symmetry_order
_atom_site_calc_flag
_atom_site_refinement_flags_posn
_atom_site_refinement_flags_adp
Cr1 Cr 0.48743(3) 0.73824(4) 0.22970(3) 0.01031(11) Uani 1 1 d . .
Co1 Co 0.14844(2) 0.64420(3) 0.31451(3) 0.01137(10) Uani 1 1 d . .
O1 O 0.36575(14) 0.68737(19) 0.16890(15) 0.0143(4) Uani 1 1 d . .
O2 O 0.42463(15) 0.72166(19) 0.33938(16) 0.0129(4) Uani 1 1 d . .
O3 O 0.22371(16) 0.64787(18) 0.20042(17) 0.0156(5) Uani 1 1 d . .
O4 O 0.28206(15) 0.69576(19) 0.37568(16) 0.0155(4) Uani 1 1 d . .
O5 O 0.45324(14) 0.90384(18) 0.22250(16) 0.0136(4) Uani 1 1 d . .
O6 O 0.60314(14) 0.79756(18) 0.29579(16) 0.0146(4) Uani 1 1 d . .
O7 O 0.52071(15) 1.07666(18) 0.25239(16) 0.0160(4) Uani 1 1 d . .
O8 O 0.67631(14) 0.96583(19) 0.32252(17) 0.0159(4) Uani 1 1 d . .
O9 O 0.53914(17) 0.74652(18) 0.11668(17) 0.0149(5) Uani 1 1 d . .
O10 O 0.53835(15) 0.58084(18) 0.23313(15) 0.0139(4) Uani 1 1 d . .
O11 O 0.62093(17) 0.64399(18) 0.02922(18) 0.0209(5) Uani 1 1 d . .
O12 O 0.62697(17) 0.46830(19) 0.15771(16) 0.0204(5) Uani 1 1 d . .
O13 O 0.10127(18) 0.64276(17) 0.43728(18) 0.0170(5) Uani 1 1 d . .
O14 O 0.10064(15) 0.80607(18) 0.28833(16) 0.0165(4) Uani 1 1 d . .
O15 O 0.1159(2) 0.5442(3) 0.0425(2) 0.0441(9) Uani 1 1 d D .
H15A H 0.077(3) 0.599(4) 0.045(5) 0.066 Uiso 1 1 d D U
H15B H 0.151(4) 0.559(5) 0.090(3) 0.066 Uiso 1 1 d D U
O16 O 0.4800(3) 0.2012(3) 0.0233(2) 0.0466(9) Uani 1 1 d D .
H16A H 0.456(4) 0.228(6) -0.024(2) 0.070 Uiso 1 1 d D U
H16B H 0.454(5) 0.229(6) 0.065(3) 0.070 Uiso 1 1 d D U
O17 O 0.42975(16) 0.3182(2) 0.32671(18) 0.0232(5) Uani 1 1 d . .
H17 H 0.4863 0.3061 0.3259 0.035 Uiso 1 1 calc R U
O18 O 0.3631(3) 0.2699(3) 0.1429(3) 0.0509(9) Uani 1 1 d . .
H18 H 0.3778 0.2704 0.1989 0.076 Uiso 1 1 calc R U
N1 N 0.22493(18) 0.0438(2) 0.49100(19) 0.0175(5) Uani 1 1 d . .
H1 H 0.190(4) 0.005(5) 0.514(4) 0.038(13) Uiso 1 1 d . .
N2 N 0.33935(18) 0.1599(2) 0.4156(2) 0.0169(5) Uani 1 1 d . .
C1 C 0.3054(2) 0.6756(2) 0.2215(2) 0.0122(5) Uani 1 1 d . .
C2 C 0.33848(19) 0.6995(2) 0.3218(2) 0.0113(5) Uani 1 1 d . .
C3 C 0.52003(19) 0.9701(3) 0.2523(2) 0.0124(5) Uani 1 1 d . .
C4 C 0.60829(19) 0.9068(3) 0.2941(2) 0.0127(5) Uani 1 1 d . .
C5 C 0.5824(2) 0.6559(2) 0.0968(2) 0.0142(6) Uani 1 1 d . .
C6 C 0.5842(2) 0.5574(2) 0.1679(2) 0.0132(5) Uani 1 1 d . .
C7 C 0.1986(3) 0.1696(3) 0.4933(3) 0.0327(9) Uani 1 1 d . .
H7 H 0.1894 0.1930 0.5550 0.039 Uiso 1 1 calc R U
H7A H 0.1408 0.1841 0.4528 0.039 Uiso 1 1 calc R U
C8 C 0.2795(3) 0.2378(3) 0.4614(3) 0.0223(7) Uani 1 1 d . .
H8 H 0.2548 0.2996 0.4195 0.027 Uiso 1 1 calc R U
H8A H 0.3163 0.2745 0.5137 0.027 Uiso 1 1 calc R U
C9 C 0.3180(2) 0.0243(4) 0.5387(3) 0.0352(9) Uani 1 1 d . .
H9 H 0.3303 -0.0596 0.5457 0.042 Uiso 1 1 calc R U
H9A H 0.3236 0.0597 0.5993 0.042 Uiso 1 1 calc R U
C10 C 0.3877(2) 0.0803(3) 0.4823(3) 0.0270(8) Uani 1 1 d . .
H10 H 0.4350 0.1232 0.5223 0.032 Uiso 1 1 calc R U
H10A H 0.4191 0.0195 0.4512 0.032 Uiso 1 1 calc R U
C11 C 0.2197(3) 0.0091(4) 0.3945(3) 0.0337(9) Uani 1 1 d . .
H11 H 0.1551 0.0130 0.3654 0.040 Uiso 1 1 calc R U
H11A H 0.2420 -0.0712 0.3898 0.040 Uiso 1 1 calc R U
C12 C 0.2804(2) 0.0926(3) 0.3479(2) 0.0198(6) Uani 1 1 d . .
H12 H 0.3193 0.0482 0.3106 0.024 Uiso 1 1 calc R U
H12A H 0.2408 0.1454 0.3079 0.024 Uiso 1 1 calc R U
C13 C 0.4174(2) 0.4246(3) 0.3725(3) 0.0298(8) Uani 1 1 d . .
H13 H 0.4532 0.4857 0.3477 0.045 Uiso 1 1 calc R U
H13A H 0.4387 0.4154 0.4367 0.045 Uiso 1 1 calc R U
H13B H 0.3520 0.4456 0.3643 0.045 Uiso 1 1 calc R U
C14 C 0.3059(4) 0.3658(5) 0.1174(4) 0.0523(14) Uani 1 1 d . .
H14 H 0.2500 0.3612 0.1469 0.078 Uiso 1 1 calc R U
H14A H 0.2890 0.3655 0.0520 0.078 Uiso 1 1 calc R U
H14B H 0.3391 0.4373 0.1354 0.078 Uiso 1 1 calc R U

loop_
_atom_site_aniso_label
_atom_site_aniso_U_11
_atom_site_aniso_U_22
_atom_site_aniso_U_33
_atom_site_aniso_U_23
_atom_site_aniso_U_13
_atom_site_aniso_U_12
Cr1 0.0106(2) 0.0086(2) 0.0122(2) -0.00010(17) 0.00293(16) -0.00048(16)
Co1 0.01150(18) 0.00958(18) 0.01339(19) -0.00062(14) 0.00295(14) -0.00111(14)
O1 0.0138(10) 0.0169(10) 0.0124(10) -0.0022(8) 0.0024(8) -0.0009(8)
O2 0.0110(10) 0.0154(9) 0.0125(11) -0.0018(8) 0.0022(8) -0.0021(8)
O3 0.0141(11) 0.0185(11) 0.0141(12) -0.0035(8) 0.0015(9) -0.0028(7)
O4 0.0150(10) 0.0179(10) 0.0137(10) -0.0018(8) 0.0027(8) -0.0032(8)
O5 0.0111(9) 0.0110(10) 0.0186(11) -0.0014(8) 0.0012(8) -0.0003(7)
O6 0.0117(9) 0.0112(9) 0.0208(11) 0.0011(9) 0.0011(8) 0.0008(8)
O7 0.0169(10) 0.0115(9) 0.0193(11) -0.0006(9) 0.0010(8) -0.0007(8)
O8 0.0115(9) 0.0125(10) 0.0233(12) -0.0015(9) 0.0009(8) -0.0008(7)
O9 0.0188(11) 0.0117(10) 0.0156(12) 0.0036(8) 0.0074(9) 0.0037(8)
O10 0.0168(10) 0.0115(9) 0.0140(11) 0.0004(8) 0.0041(8) 0.0005(8)
O11 0.0275(12) 0.0171(11) 0.0204(12) 0.0060(9) 0.0123(10) 0.0082(9)
O12 0.0284(11) 0.0130(10) 0.0219(12) 0.0035(9) 0.0108(9) 0.0072(9)
O13 0.0213(12) 0.0155(11) 0.0153(12) -0.0008(8) 0.0064(10) -0.0014(8)
O14 0.0189(10) 0.0106(9) 0.0206(11) 0.0034(9) 0.0053(9) -0.0002(8)
O15 0.0392(16) 0.0435(16) 0.0438(19) -0.0293(15) -0.0175(14) 0.0162(13)
O16 0.0546(19) 0.063(2) 0.0222(15) 0.0072(15) 0.0034(14) 0.0332(17)
O17 0.0182(11) 0.0224(11) 0.0308(13) 0.0091(10) 0.0097(10) 0.0020(9)
O18 0.053(2) 0.068(2) 0.0306(17) -0.0011(17) -0.0002(15) 0.0246(18)
N1 0.0171(12) 0.0177(12) 0.0184(14) 0.0019(10) 0.0046(11) -0.0061(10)
N2 0.0146(12) 0.0190(12) 0.0168(13) 0.0028(10) 0.0006(10) -0.0036(10)
C1 0.0142(13) 0.0092(11) 0.0131(13) -0.0011(11) 0.0015(11) 0.0007(10)
C2 0.0129(12) 0.0074(12) 0.0132(13) -0.0007(10) 0.0008(10) -0.0007(9)
C3 0.0103(11) 0.0135(13) 0.0136(13) 0.0012(11) 0.0029(10) 0.0007(10)
C4 0.0115(12) 0.0133(13) 0.0140(14) -0.0025(11) 0.0036(10) 0.0028(10)
C5 0.0168(14) 0.0119(13) 0.0143(14) 0.0020(11) 0.0037(11) 0.0002(10)
C6 0.0162(13) 0.0112(12) 0.0125(14) 0.0012(10) 0.0032(11) -0.0016(10)
C7 0.036(2) 0.0238(17) 0.043(2) 0.0023(17) 0.0202(18) -0.0018(15)
C8 0.0332(18) 0.0146(14) 0.0209(16) -0.0030(12) 0.0105(14) -0.0060(12)
C9 0.0196(16) 0.047(2) 0.037(2) 0.0227(19) -0.0033(15) -0.0069(15)
C10 0.0157(14) 0.0322(17) 0.032(2) 0.0150(16) -0.0010(13) -0.0041(13)
C11 0.043(2) 0.037(2) 0.0199(18) -0.0007(16) 0.0004(16) -0.0212(17)
C12 0.0263(16) 0.0186(14) 0.0150(15) -0.0021(12) 0.0039(12) -0.0046(12)
C13 0.0232(16) 0.0176(15) 0.051(2) 0.0101(16) 0.0149(16) 0.0010(13)
C14 0.058(3) 0.058(3) 0.040(3) -0.008(2) -0.001(2) 0.025(2)

loop_
_atom_type_symbol
_atom_type_description
_atom_type_scat_dispersion_real
_atom_type_scat_dispersion_imag
_atom_type_scat_source
C C 0.0033 0.0016 'International Tables Vol C Tables 4.2.6.8 and 6.1.1.4'
H H 0.0000 0.0000 'International Tables Vol C Tables 4.2.6.8 and 6.1.1.4'
N N 0.0061 0.0033 'International Tables Vol C Tables 4.2.6.8 and 6.1.1.4'
O O 0.0106 0.0060 'International Tables Vol C Tables 4.2.6.8 and 6.1.1.4'
Cr Cr 0.3209 0.6236 'International Tables Vol C Tables 4.2.6.8 and 6.1.1.4'
Co Co 0.3494 0.9721 'International Tables Vol C Tables 4.2.6.8 and 6.1.1.4'

loop_
_geom_angle_atom_site_label_1
_geom_angle_atom_site_label_2
_geom_angle_atom_site_label_3
_geom_angle
_geom_angle_site_symmetry_1
_geom_angle_site_symmetry_3
O9 Cr1 O10 83.14(9) . .
O9 Cr1 O6 90.98(10) . .
O10 Cr1 O6 90.65(9) . .
O9 Cr1 O5 91.61(10) . .
O10 Cr1 O5 172.02(10) . .
O6 Cr1 O5 83.40(9) . .
O9 Cr1 O1 92.26(10) . .
O10 Cr1 O1 92.97(9) . .
O6 Cr1 O1 175.41(10) . .
O5 Cr1 O1 93.25(9) . .
O9 Cr1 O2 174.66(10) . .
O10 Cr1 O2 95.84(9) . .
O6 Cr1 O2 94.28(10) . .
O5 Cr1 O2 89.92(10) . .
O1 Cr1 O2 82.54(10) . .
O14 Co1 O13 91.98(9) . .
O14 Co1 O8 168.57(9) . 3_445
O13 Co1 O8 91.47(9) . 3_445
O14 Co1 O7 89.58(9) . 3_445
O13 Co1 O7 90.77(10) . 3_445
O8 Co1 O7 79.48(8) 3_445 3_445
O14 Co1 O4 95.72(9) . .
O13 Co1 O4 90.59(10) . .
O8 Co1 O4 95.14(8) 3_445 .
O7 Co1 O4 174.48(9) 3_445 .
O14 Co1 O3 91.52(9) . .
O13 Co1 O3 168.98(9) . .
O8 Co1 O3 87.12(9) 3_445 .
O7 Co1 O3 99.70(9) 3_445 .
O4 Co1 O3 78.66(9) . .
C1 O1 Cr1 113.7(2) . .
C2 O2 Cr1 113.2(2) . .
C1 O3 Co1 112.1(2) . .
C2 O4 Co1 112.48(19) . .
C3 O5 Cr1 112.65(18) . .
C4 O6 Cr1 112.74(18) . .
C3 O7 Co1 111.99(19) . 3
C4 O8 Co1 112.38(18) . 3
C5 O9 Cr1 114.9(2) . .
C6 O10 Cr1 114.12(19) . .
H15A O15 H15B 99(4) . .
H16A O16 H16B 108(5) . .
C13 O17 H17 109.5 . .
C14 O18 H18 109.5 . .
C9 N1 C11 111.1(3) . .
C9 N1 C7 111.1(3) . .
C11 N1 C7 107.4(3) . .
C9 N1 H1 108(4) . .
C11 N1 H1 108(4) . .
C7 N1 H1 111(4) . .
C12 N2 C10 109.1(3) . .
C12 N2 C8 108.2(3) . .
C10 N2 C8 109.0(3) . .
O3 C1 O1 126.6(3) . .
O3 C1 C2 117.9(3) . .
O1 C1 C2 115.6(2) . .
O4 C2 O2 126.8(3) . .
O4 C2 C1 118.7(2) . .
O2 C2 C1 114.5(3) . .
O7 C3 O5 127.3(3) . .
O7 C3 C4 117.8(2) . .
O5 C3 C4 114.8(2) . .
O8 C4 O6 126.3(3) . .
O8 C4 C3 118.1(2) . .
O6 C4 C3 115.6(2) . .
O11 C5 O9 125.2(3) . .
O11 C5 C6 120.9(3) . .
O9 C5 C6 114.0(3) . .
O12 C6 O10 126.7(3) . .
O12 C6 C5 119.6(3) . .
O10 C6 C5 113.7(2) . .
N1 C7 C8 106.2(3) . .
N1 C7 H7 110.5 . .
C8 C7 H7 110.5 . .
N1 C7 H7A 110.5 . .
C8 C7 H7A 110.5 . .
H7 C7 H7A 108.7 . .
N2 C8 C7 110.6(3) . .
N2 C8 H8 109.5 . .
C7 C8 H8 109.5 . .
N2 C8 H8A 109.5 . .
C7 C8 H8A 109.5 . .
H8 C8 H8A 108.1 . .
N1 C9 C10 107.6(3) . .
N1 C9 H9 110.2 . .
C10 C9 H9 110.2 . .
N1 C9 H9A 110.2 . .
C10 C9 H9A 110.2 . .
H9 C9 H9A 108.5 . .
N2 C10 C9 110.0(3) . .
N2 C10 H10 109.7 . .
C9 C10 H10 109.7 . .
N2 C10 H10A 109.7 . .
C9 C10 H10A 109.7 . .
H10 C10 H10A 108.2 . .
N1 C11 C12 108.0(3) . .
N1 C11 H11 110.1 . .
C12 C11 H11 110.1 . .
N1 C11 H11A 110.1 . .
C12 C11 H11A 110.1 . .
H11 C11 H11A 108.4 . .
N2 C12 C11 109.9(3) . .
N2 C12 H12 109.7 . .
C11 C12 H12 109.7 . .
N2 C12 H12A 109.7 . .
C11 C12 H12A 109.7 . .
H12 C12 H12A 108.2 . .
O17 C13 H13 109.5 . .
O17 C13 H13A 109.5 . .
H13 C13 H13A 109.5 . .
O17 C13 H13B 109.5 . .
H13 C13 H13B 109.5 . .
H13A C13 H13B 109.5 . .
O18 C14 H14 109.5 . .
O18 C14 H14A 109.5 . .
H14 C14 H14A 109.5 . .
O18 C14 H14B 109.5 . .
H14 C14 H14B 109.5 . .
H14A C14 H14B 109.5 . .

loop_
_geom_bond_atom_site_label_1
_geom_bond_atom_site_label_2
_geom_bond_distance
_geom_bond_site_symmetry_2
Cr1 O9 1.943(3) .
Cr1 O10 1.966(2) .
Cr1 O6 1.973(2) .
Cr1 O5 1.980(2) .
Cr1 O1 1.983(2) .
Cr1 O2 1.992(2) .
Co1 O14 2.021(2) .
Co1 O13 2.046(3) .
Co1 O8 2.105(2) 3_445
Co1 O7 2.128(2) 3_445
Co1 O4 2.136(2) .
Co1 O3 2.149(3) .
O1 C1 1.263(4) .
O2 C2 1.280(4) .
O3 C1 1.239(4) .
O4 C2 1.226(4) .
O5 C3 1.277(4) .
O6 C4 1.267(4) .
O7 C3 1.234(4) .
O7 Co1 2.128(2) 3
O8 C4 1.237(4) .
O8 Co1 2.105(2) 3
O9 C5 1.280(4) .
O10 C6 1.282(4) .
O11 C5 1.228(4) .
O12 C6 1.226(4) .
O15 H15A 0.86(2) .
O15 H15B 0.84(2) .
O16 H16A 0.81(2) .
O16 H16B 0.84(2) .
O17 C13 1.432(5) .
O17 H17 0.8400 .
O18 C14 1.413(6) .
O18 H18 0.8400 .
N1 C9 1.473(5) .
N1 C11 1.494(5) .
N1 C7 1.508(5) .
N1 H1 0.79(6) .
N2 C12 1.470(4) .
N2 C10 1.473(4) .
N2 C8 1.484(4) .
C1 C2 1.545(4) .
C3 C4 1.546(4) .
C5 C6 1.558(4) .
C7 C8 1.547(5) .
C7 H7 0.9900 .
C7 H7A 0.9900 .
C8 H8 0.9900 .
C8 H8A 0.9900 .
C9 C10 1.547(5) .
C9 H9 0.9900 .
C9 H9A 0.9900 .
C10 H10 0.9900 .
C10 H10A 0.9900 .
C11 C12 1.539(5) .
C11 H11 0.9900 .
C11 H11A 0.9900 .
C12 H12 0.9900 .
C12 H12A 0.9900 .
C13 H13 0.9800 .
C13 H13A 0.9800 .
C13 H13B 0.9800 .
C14 H14 0.9800 .
C14 H14A 0.9800 .
C14 H14B 0.9800 .

loop_
_geom_torsion_atom_site_label_1
_geom_torsion_atom_site_label_2
_geom_torsion_atom_site_label_3
_geom_torsion_atom_site_label_4
_geom_torsion
_geom_torsion_site_symmetry_1
Co1 O3 C1 O1 -178.5(2) .
Co1 O3 C1 C2 1.1(3) .
Cr1 O1 C1 O3 178.0(2) .
Cr1 O1 C1 C2 -1.6(3) .
Co1 O4 C2 O2 -176.2(2) .
Co1 O4 C2 C1 3.8(3) .
Cr1 O2 C2 O4 -172.7(2) .
Cr1 O2 C2 C1 7.3(3) .
O3 C1 C2 O4 -3.6(4) .
O1 C1 C2 O4 176.1(3) .
O3 C1 C2 O2 176.4(3) .
O1 C1 C2 O2 -3.9(3) .
Co1 O7 C3 O5 177.9(3) 3
Co1 O7 C3 C4 -0.8(3) 3
Cr1 O5 C3 O7 176.2(3) .
Cr1 O5 C3 C4 -5.0(3) .
Co1 O8 C4 O6 -175.4(3) 3
Co1 O8 C4 C3 4.5(3) 3
Cr1 O6 C4 O8 -172.7(3) .
Cr1 O6 C4 C3 7.4(3) .
O7 C3 C4 O8 -2.7(4) .
O5 C3 C4 O8 178.5(3) .
O7 C3 C4 O6 177.2(3) .
O5 C3 C4 O6 -1.6(4) .
Cr1 O9 C5 O11 -179.1(3) .
Cr1 O9 C5 C6 0.1(3) .
Cr1 O10 C6 O12 175.5(2) .
Cr1 O10 C6 C5 -4.6(3) .
O11 C5 C6 O12 2.2(4) .
O9 C5 C6 O12 -177.0(3) .
O11 C5 C6 O10 -177.7(3) .
O9 C5 C6 O10 3.1(4) .
C9 N1 C7 C8 50.7(4) .
C11 N1 C7 C8 -71.0(4) .
C12 N2 C8 C7 50.0(4) .
C10 N2 C8 C7 -68.5(4) .
N1 C7 C8 N2 16.4(4) .
C11 N1 C9 C10 50.2(4) .
C7 N1 C9 C10 -69.3(4) .
C12 N2 C10 C9 -68.5(4) .
C8 N2 C10 C9 49.5(4) .
N1 C9 C10 N2 15.5(5) .
C9 N1 C11 C12 -67.1(4) .
C7 N1 C11 C12 54.6(4) .
C10 N2 C12 C11 51.1(4) .
C8 N2 C12 C11 -67.4(4) .
N1 C11 C12 N2 13.1(4) .
